data_4336811
loop_
_publ_author_name
'Rahul Kumar Siwatch'
'Dhirendra Yadav'
'Goutam Mukherjee'
'Gopalan Rajaraman'
'Selvarajan Nagendran'

_publ_contact_author_address
; 
      Department of Chemistry 
      Indian Institute of Technology
      Hauz Khas, New Delhi 110016
      India
;
_publ_contact_author_email sisn@chemistry.iitd.ac.in
_publ_contact_author_fax +91-11-26582277
_publ_contact_author_name 'S. Nagendran and R. K. Siwatch'
_publ_contact_author_phone +91-11-26591523
_publ_section_title
;
 Digermylene Oxide Complexes: Facile Synthesis and Reactivity
;
_journal_name_full 'Inorganic Chemistry'
_journal_page_first 13384
_journal_page_last 13391
_journal_paper_doi 10.1021/ic401720e
_journal_volume 52
_journal_year 2013
_chemical_formula_moiety 'C30 H46 Ge2 N4 O S2'
_chemical_formula_sum 'C30 H46 Ge2 N4 O S2'
_chemical_formula_weight 688.07
_chemical_name_systematic
; 
 ? 
;
_space_group_IT_number 43
_symmetry_cell_setting orthorhombic
_symmetry_space_group_name_Hall 'F 2 -2d'
_symmetry_space_group_name_H-M 'F d d 2'
_atom_sites_solution_hydrogens geom
_atom_sites_solution_primary direct
_atom_sites_solution_secondary difmap
_audit_creation_method SHELXL-97
_cell_angle_alpha 90.00
_cell_angle_beta 90.00
_cell_angle_gamma 90.00
_cell_formula_units_Z 8
_cell_length_a 25.865(5)
_cell_length_b 27.754(5)
_cell_length_c 9.2716(17)
_cell_measurement_reflns_used 3348
_cell_measurement_temperature 298(2)
_cell_measurement_theta_max 27.61
_cell_measurement_theta_min 2.44
_cell_volume 6656(2)
_computing_cell_refinement 'Bruker SMART'
_computing_data_collection 'Bruker SMART'
_computing_data_reduction 'Bruker SAINT'
_computing_molecular_graphics 'Bruker SHELXTL'
_computing_publication_material 'Bruker SHELXTL'
_computing_structure_refinement 'SHELXL-97 (Sheldrick, 1997)'
_computing_structure_solution 'SHELXS-97 (Sheldrick, 1990)'
_diffrn_ambient_temperature 298(2)
_diffrn_measured_fraction_theta_full 1.000
_diffrn_measured_fraction_theta_max 1.000
_diffrn_measurement_device_type 'CCD area detector'
_diffrn_measurement_method 'phi and omega scans'
_diffrn_radiation_monochromator graphite
_diffrn_radiation_source 'fine-focus sealed tube'
_diffrn_radiation_type MoK\a
_diffrn_radiation_wavelength 0.71073
_diffrn_reflns_av_R_equivalents 0.0482
_diffrn_reflns_av_sigmaI/netI 0.0556
_diffrn_reflns_limit_h_max 27
_diffrn_reflns_limit_h_min -30
_diffrn_reflns_limit_k_max 28
_diffrn_reflns_limit_k_min -32
_diffrn_reflns_limit_l_max 11
_diffrn_reflns_limit_l_min -10
_diffrn_reflns_number 8981
_diffrn_reflns_theta_full 25.00
_diffrn_reflns_theta_max 25.00
_diffrn_reflns_theta_min 2.15
_exptl_absorpt_coefficient_mu 1.960
_exptl_absorpt_correction_T_max 0.720
_exptl_absorpt_correction_T_min 0.500
_exptl_absorpt_correction_type multi-scan
_exptl_absorpt_process_details '(SADABS; Bruker, 2000)'
_exptl_crystal_colour Yellow
_exptl_crystal_density_diffrn 1.373
_exptl_crystal_description Block
_exptl_crystal_F_000 2864.0
_exptl_crystal_size_max 0.561
_exptl_crystal_size_mid 0.303
_exptl_crystal_size_min 0.179
_refine_diff_density_max 0.590
_refine_diff_density_min -0.417
_refine_diff_density_rms 0.069
_refine_ls_abs_structure_details 'Flack H D (1983), Acta Cryst. A39, 876-881'
_refine_ls_abs_structure_Flack 0.014(15)
_refine_ls_extinction_method none
_refine_ls_goodness_of_fit_ref 1.073
_refine_ls_hydrogen_treatment constr
_refine_ls_matrix_type full
_refine_ls_number_parameters 183
_refine_ls_number_reflns 2809
_refine_ls_number_restraints 1
_refine_ls_restrained_S_all 1.073
_refine_ls_R_factor_all 0.0437
_refine_ls_R_factor_gt 0.0397
_refine_ls_shift/su_max 0.000
_refine_ls_shift/su_mean 0.000
_refine_ls_structure_factor_coef Fsqd
_refine_ls_weighting_details 'calc w=1/[\s^2^(Fo^2^)+(0.0411P)^2^+0.0000P] where P=(Fo^2^+2Fc^2^)/3'
_refine_ls_weighting_scheme calc
_refine_ls_wR_factor_gt 0.0847
_refine_ls_wR_factor_ref 0.0864
_reflns_number_gt 1560
_reflns_number_total 1566
_reflns_threshold_expression >2sigma(I)
_cod_data_source_file ic401720e_si_001_3.cif
_cod_data_source_block 5
_cod_original_sg_symbol_Hall 'F 2 -2d '
_cod_database_code 4336811

loop_
_symmetry_equiv_pos_as_xyz
'x, y, z'
'-x, -y, z'
'x+1/4, -y+1/4, z+1/4'
'-x+1/4, y+1/4, z+1/4'
'x, y+1/2, z+1/2'
'-x, -y+1/2, z+1/2'
'x+1/4, -y+3/4, z+3/4'
'-x+1/4, y+3/4, z+3/4'
'x+1/2, y, z+1/2'
'-x+1/2, -y, z+1/2'
'x+3/4, -y+1/4, z+3/4'
'-x+3/4, y+1/4, z+3/4'
'x+1/2, y+1/2, z'
'-x+1/2, -y+1/2, z'
'x+3/4, -y+3/4, z+1/4'
'-x+3/4, y+3/4, z+1/4'

loop_
_atom_site_label
_atom_site_type_symbol
_atom_site_fract_x
_atom_site_fract_y
_atom_site_fract_z
_atom_site_U_iso_or_equiv
_atom_site_adp_type
_atom_site_occupancy
_atom_site_symmetry_multiplicity
_atom_site_calc_flag
_atom_site_refinement_flags
Ge1 Ge 0.053996(16) 0.036978(15) 1.02881(6) 0.02824(14) Uani 1 1 d .
S1 S 0.11672(5) 0.01829(6) 1.15755(15) 0.0524(4) Uani 1 1 d .
O1 O 0.0000 0.0000 1.0310(7) 0.0529(12) Uani 1 2 d S
N1 N 0.06840(14) 0.05125(14) 0.8312(4) 0.0327(9) Uani 1 1 d .
N2 N 0.02380(13) 0.09956(11) 1.0366(5) 0.0328(8) Uani 1 1 d .
C1 C 0.05978(16) 0.09753(17) 0.8012(5) 0.0345(11) Uani 1 1 d .
C2 C 0.0824(2) 0.1221(2) 0.6848(6) 0.0565(16) Uani 1 1 d .
H2 H 0.1082 0.1045 0.6388 0.068 Uiso 1 1 calc R
C3 C 0.0744(2) 0.1670(2) 0.6247(6) 0.0603(17) Uani 1 1 d .
H3 H 0.0974 0.1754 0.5518 0.072 Uiso 1 1 calc R
C4 C 0.0379(2) 0.20082(19) 0.6555(6) 0.0532(15) Uani 1 1 d .
H4 H 0.0361 0.2276 0.5956 0.064 Uiso 1 1 calc R
C5 C 0.00433(19) 0.19848(17) 0.7660(7) 0.0494(13) Uani 1 1 d .
H5 H -0.0202 0.2229 0.7675 0.059 Uiso 1 1 calc R
C6 C 0.00026(18) 0.16542(17) 0.8786(5) 0.0387(12) Uani 1 1 d .
H6 H -0.0254 0.1728 0.9454 0.046 Uiso 1 1 calc R
C7 C 0.02769(16) 0.12322(15) 0.9093(5) 0.0320(10) Uani 1 1 d .
C8 C 0.0964(2) 0.01611(18) 0.7351(5) 0.0450(13) Uani 1 1 d .
C9 C -0.0033(2) 0.11878(17) 1.1675(5) 0.0422(12) Uani 1 1 d .
C10 C 0.0847(3) -0.03477(17) 0.7924(8) 0.0669(17) Uani 1 1 d .
H10A H 0.0961 -0.0372 0.8907 0.100 Uiso 1 1 calc R
H10B H 0.1026 -0.0582 0.7346 0.100 Uiso 1 1 calc R
H10C H 0.0482 -0.0406 0.7877 0.100 Uiso 1 1 calc R
C11 C 0.1543(2) 0.0242(2) 0.7427(7) 0.0698(19) Uani 1 1 d .
H11A H 0.1624 0.0556 0.7060 0.105 Uiso 1 1 calc R
H11B H 0.1717 0.0002 0.6857 0.105 Uiso 1 1 calc R
H11C H 0.1656 0.0218 0.8411 0.105 Uiso 1 1 calc R
C12 C 0.0764(3) 0.0179(2) 0.5788(6) 0.0666(18) Uani 1 1 d .
H12A H 0.0395 0.0218 0.5793 0.100 Uiso 1 1 calc R
H12B H 0.0852 -0.0115 0.5303 0.100 Uiso 1 1 calc R
H12C H 0.0919 0.0446 0.5294 0.100 Uiso 1 1 calc R
C13 C 0.0065(3) 0.0844(2) 1.2911(7) 0.0734(18) Uani 1 1 d .
H13A H -0.0073 0.0533 1.2675 0.110 Uiso 1 1 calc R
H13B H -0.0101 0.0963 1.3766 0.110 Uiso 1 1 calc R
H13C H 0.0430 0.0818 1.3077 0.110 Uiso 1 1 calc R
C14 C -0.0622(2) 0.1206(2) 1.1437(8) 0.070(2) Uani 1 1 d .
H14A H -0.0701 0.1442 1.0711 0.105 Uiso 1 1 calc R
H14B H -0.0790 0.1293 1.2323 0.105 Uiso 1 1 calc R
H14C H -0.0743 0.0896 1.1129 0.105 Uiso 1 1 calc R
C15 C 0.0192(3) 0.1680(2) 1.2092(6) 0.0596(16) Uani 1 1 d .
H15A H 0.0548 0.1643 1.2359 0.089 Uiso 1 1 calc R
H15B H 0.0001 0.1809 1.2892 0.089 Uiso 1 1 calc R
H15C H 0.0167 0.1896 1.1286 0.089 Uiso 1 1 calc R

loop_
_atom_site_aniso_label
_atom_site_aniso_U_11
_atom_site_aniso_U_22
_atom_site_aniso_U_33
_atom_site_aniso_U_23
_atom_site_aniso_U_13
_atom_site_aniso_U_12
Ge1 0.0312(2) 0.0265(2) 0.0270(2) 0.0032(2) 0.0008(2) 0.0004(2)
S1 0.0442(8) 0.0646(9) 0.0484(8) 0.0133(7) -0.0145(7) 0.0038(7)
O1 0.055(3) 0.050(3) 0.054(3) 0.000 0.000 -0.020(2)
N1 0.035(2) 0.037(2) 0.027(2) 0.0047(16) 0.0076(16) 0.0048(17)
N2 0.044(2) 0.0273(18) 0.0274(19) 0.0019(18) 0.0053(19) 0.0027(15)
C1 0.029(2) 0.039(3) 0.036(3) 0.010(2) 0.001(2) 0.0060(19)
C2 0.051(3) 0.058(4) 0.061(4) 0.022(3) 0.033(3) 0.020(3)
C3 0.066(4) 0.061(4) 0.054(4) 0.032(3) 0.023(3) 0.005(3)
C4 0.066(4) 0.043(3) 0.050(4) 0.022(3) 0.009(3) 0.007(3)
C5 0.050(3) 0.043(3) 0.055(4) 0.020(3) -0.005(3) 0.014(2)
C6 0.034(3) 0.037(3) 0.045(3) 0.006(2) 0.009(2) 0.008(2)
C7 0.030(2) 0.029(2) 0.037(3) 0.000(2) 0.004(2) -0.0020(19)
C8 0.055(3) 0.044(3) 0.036(3) 0.000(2) 0.014(2) 0.021(3)
C9 0.063(3) 0.032(3) 0.031(3) -0.002(2) 0.016(3) 0.000(2)
C10 0.093(5) 0.047(3) 0.060(4) -0.009(3) 0.028(4) 0.020(3)
C11 0.050(3) 0.094(5) 0.066(5) 0.014(3) 0.017(3) 0.031(3)
C12 0.085(5) 0.073(4) 0.042(4) -0.004(3) 0.002(3) 0.020(4)
C13 0.122(5) 0.067(4) 0.031(3) 0.004(3) 0.026(4) 0.021(4)
C14 0.054(4) 0.067(4) 0.089(6) -0.005(4) 0.042(4) -0.006(3)
C15 0.084(4) 0.047(3) 0.048(3) -0.012(3) 0.008(3) -0.010(3)

loop_
_atom_type_symbol
_atom_type_description
_atom_type_scat_dispersion_real
_atom_type_scat_dispersion_imag
_atom_type_scat_source
C C 0.0033 0.0016 'International Tables Vol C Tables 4.2.6.8 and 6.1.1.4'
H H 0.0000 0.0000 'International Tables Vol C Tables 4.2.6.8 and 6.1.1.4'
N N 0.0061 0.0033 'International Tables Vol C Tables 4.2.6.8 and 6.1.1.4'
O O 0.0106 0.0060 'International Tables Vol C Tables 4.2.6.8 and 6.1.1.4'
S S 0.1246 0.1234 'International Tables Vol C Tables 4.2.6.8 and 6.1.1.4'
Ge Ge 0.1547 1.8001 'International Tables Vol C Tables 4.2.6.8 and 6.1.1.4'

loop_
_geom_angle_atom_site_label_1
_geom_angle_atom_site_label_2
_geom_angle_atom_site_label_3
_geom_angle
_geom_angle_site_symmetry_1
O1 Ge1 N2 102.06(11) .
O1 Ge1 N1 106.9(2) .
N2 Ge1 N1 85.82(17) .
O1 Ge1 S1 118.29(14) .
N2 Ge1 S1 121.69(13) .
N1 Ge1 S1 116.73(12) .
Ge1 O1 Ge1 178.6(4) 2
C1 N1 C8 125.5(4) .
C1 N1 Ge1 111.5(3) .
C8 N1 Ge1 121.8(3) .
C7 N2 C9 124.6(3) .
C7 N2 Ge1 112.3(3) .
C9 N2 Ge1 123.1(3) .
N1 C1 C2 124.0(4) .
N1 C1 C7 114.6(4) .
C2 C1 C7 121.3(4) .
C3 C2 C1 133.3(5) .
C3 C2 H2 113.4 .
C1 C2 H2 113.4 .
C4 C3 C2 130.0(5) .
C4 C3 H3 115.0 .
C2 C3 H3 115.0 .
C5 C4 C3 125.0(5) .
C5 C4 H4 117.5 .
C3 C4 H4 117.5 .
C4 C5 C6 130.6(5) .
C4 C5 H5 114.7 .
C6 C5 H5 114.7 .
C5 C6 C7 131.7(4) .
C5 C6 H6 114.1 .
C7 C6 H6 114.1 .
N2 C7 C6 123.1(4) .
N2 C7 C1 113.4(4) .
C6 C7 C1 123.2(4) .
N1 C8 C11 110.6(5) .
N1 C8 C10 107.2(4) .
C11 C8 C10 108.2(5) .
N1 C8 C12 112.0(4) .
C11 C8 C12 111.8(5) .
C10 C8 C12 106.8(5) .
N2 C9 C13 108.1(4) .
N2 C9 C15 110.1(4) .
C13 C9 C15 107.9(5) .
N2 C9 C14 111.0(4) .
C13 C9 C14 107.1(5) .
C15 C9 C14 112.4(5) .
C8 C10 H10A 109.5 .
C8 C10 H10B 109.5 .
H10A C10 H10B 109.5 .
C8 C10 H10C 109.5 .
H10A C10 H10C 109.5 .
H10B C10 H10C 109.5 .
C8 C11 H11A 109.5 .
C8 C11 H11B 109.5 .
H11A C11 H11B 109.5 .
C8 C11 H11C 109.5 .
H11A C11 H11C 109.5 .
H11B C11 H11C 109.5 .
C8 C12 H12A 109.5 .
C8 C12 H12B 109.5 .
H12A C12 H12B 109.5 .
C8 C12 H12C 109.5 .
H12A C12 H12C 109.5 .
H12B C12 H12C 109.5 .
C9 C13 H13A 109.5 .
C9 C13 H13B 109.5 .
H13A C13 H13B 109.5 .
C9 C13 H13C 109.5 .
H13A C13 H13C 109.5 .
H13B C13 H13C 109.5 .
C9 C14 H14A 109.5 .
C9 C14 H14B 109.5 .
H14A C14 H14B 109.5 .
C9 C14 H14C 109.5 .
H14A C14 H14C 109.5 .
H14B C14 H14C 109.5 .
C9 C15 H15A 109.5 .
C9 C15 H15B 109.5 .
H15A C15 H15B 109.5 .
C9 C15 H15C 109.5 .
H15A C15 H15C 109.5 .
H15B C15 H15C 109.5 .

loop_
_geom_bond_atom_site_label_1
_geom_bond_atom_site_label_2
_geom_bond_distance
_geom_bond_site_symmetry_2
Ge1 O1 1.7333(5) .
Ge1 N2 1.906(3) .
Ge1 N1 1.911(4) .
Ge1 S1 2.0798(14) .
O1 Ge1 1.7332(5) 2
N1 C1 1.333(6) .
N1 C8 1.506(6) .
N2 C7 1.354(6) .
N2 C9 1.500(6) .
C1 C2 1.404(7) .
C1 C7 1.484(6) .
C2 C3 1.380(7) .
C2 H2 0.9300 .
C3 C4 1.361(8) .
C3 H3 0.9300 .
C4 C5 1.345(8) .
C4 H4 0.9300 .
C5 C6 1.394(7) .
C5 H5 0.9300 .
C6 C7 1.399(6) .
C6 H6 0.9300 .
C8 C11 1.518(8) .
C8 C10 1.539(7) .
C8 C12 1.539(8) .
C9 C13 1.513(8) .
C9 C15 1.534(7) .
C9 C14 1.541(8) .
C10 H10A 0.9600 .
C10 H10B 0.9600 .
C10 H10C 0.9600 .
C11 H11A 0.9600 .
C11 H11B 0.9600 .
C11 H11C 0.9600 .
C12 H12A 0.9600 .
C12 H12B 0.9600 .
C12 H12C 0.9600 .
C13 H13A 0.9600 .
C13 H13B 0.9600 .
C13 H13C 0.9600 .
C14 H14A 0.9600 .
C14 H14B 0.9600 .
C14 H14C 0.9600 .
C15 H15A 0.9600 .
C15 H15B 0.9600 .
C15 H15C 0.9600 .

loop_
_geom_torsion_atom_site_label_1
_geom_torsion_atom_site_label_2
_geom_torsion_atom_site_label_3
_geom_torsion_atom_site_label_4
_geom_torsion
O1 Ge1 N1 C1 111.9(3)
N2 Ge1 N1 C1 10.5(3)
S1 Ge1 N1 C1 -113.1(3)
O1 Ge1 N1 C8 -79.9(4)
N2 Ge1 N1 C8 178.8(4)
S1 Ge1 N1 C8 55.2(4)
O1 Ge1 N2 C7 -107.9(4)
N1 Ge1 N2 C7 -1.5(3)
S1 Ge1 N2 C7 117.5(3)
O1 Ge1 N2 C9 69.3(4)
N1 Ge1 N2 C9 175.7(4)
S1 Ge1 N2 C9 -65.3(4)
C8 N1 C1 C2 -10.1(8)
Ge1 N1 C1 C2 157.6(4)
C8 N1 C1 C7 175.4(4)
Ge1 N1 C1 C7 -16.9(5)
N1 C1 C2 C3 170.7(7)
C7 C1 C2 C3 -15.1(10)
C1 C2 C3 C4 -5.5(13)
C2 C3 C4 C5 7.2(12)
C3 C4 C5 C6 5.6(11)
C4 C5 C6 C7 -3.6(11)
C9 N2 C7 C6 -9.8(7)
Ge1 N2 C7 C6 167.4(4)
C9 N2 C7 C1 175.8(4)
Ge1 N2 C7 C1 -7.0(5)
C5 C6 C7 N2 169.1(5)
C5 C6 C7 C1 -17.0(9)
N1 C1 C7 N2 16.2(6)
C2 C1 C7 N2 -158.5(5)
N1 C1 C7 C6 -158.2(4)
C2 C1 C7 C6 27.1(7)
C1 N1 C8 C11 77.0(6)
Ge1 N1 C8 C11 -89.5(5)
C1 N1 C8 C10 -165.2(5)
Ge1 N1 C8 C10 28.3(6)
C1 N1 C8 C12 -48.4(7)
Ge1 N1 C8 C12 145.1(4)
C7 N2 C9 C13 -173.4(5)
Ge1 N2 C9 C13 9.8(6)
C7 N2 C9 C15 -55.8(6)
Ge1 N2 C9 C15 127.4(4)
C7 N2 C9 C14 69.4(6)
Ge1 N2 C9 C14 -107.5(4)
